data_7156309
loop_
_publ_author_name
'Yadav, Pratik'
'Shaw, Ranjay'
'Elagamy, Amr'
'Kumar, Abhinav'
'Pratap, Ramendra'

_publ_section_title
;
 Base controlled diverse reactivity of allyl cyanide for synthesis of
 multi-substituted benzenes.
;
_journal_issue 30
_journal_name_full 'Organic &amp; biomolecular chemistry'
_journal_page_first 5465
_journal_page_last 5473
_journal_paper_doi 10.1039/c8ob01270a
_journal_volume 16
_journal_year 2018
_chemical_absolute_configuration unk
_chemical_formula_sum 'C18 H17 Br N2'
_chemical_formula_weight 341.24
_chemical_name_common biphenyl
_chemical_name_systematic 4'-Bromo-3-piperidin-1-yl-biphenyl-4-carbonitrile
_space_group_crystal_system monoclinic
_space_group_IT_number 14
_space_group_name_Hall '-P 2yn'
_space_group_name_H-M_alt 'P 1 21/n 1'
_symmetry_cell_setting monoclinic
_symmetry_space_group_name_Hall '-P 2yn'
_symmetry_space_group_name_H-M 'P 1 21/n 1'
_atom_sites_solution_hydrogens geom
_audit_creation_method SHELXL-2014/7
_audit_update_record
;
2016-12-03 deposited with the CCDC.
2018-07-10 downloaded from the CCDC.
;
_cell_angle_alpha 90
_cell_angle_beta 110.54(3)
_cell_angle_gamma 90
_cell_formula_units_Z 4
_cell_length_a 9.541(3)
_cell_length_b 14.222(4)
_cell_length_c 12.432(3)
_cell_measurement_reflns_used 292
_cell_measurement_temperature 298(2)
_cell_measurement_theta_max 29.8553
_cell_measurement_theta_min 3.0039
_cell_volume 1579.7(8)
_computing_cell_refinement
;
CrysAlisPro, Agilent Technologies,
Version 1.171.34.49 (release 20-01-2011 CrysAlis171 .NET)
(compiled Jan 20 2011,15:58:25)
;
_computing_data_collection
;
CrysAlisPro, Agilent Technologies,
Version 1.171.34.49 (release 20-01-2011 CrysAlis171 .NET)
(compiled Jan 20 2011,15:58:25)
;
_computing_data_reduction
;
CrysAlisPro, Agilent Technologies,
Version 1.171.34.49 (release 20-01-2011 CrysAlis171 .NET)
(compiled Jan 20 2011,15:58:25)
;
_computing_molecular_graphics 'ORTEP3 for Windows - Farrugia, L. J. J. Appl. Crystallogr. 1997, 30, 565'
_computing_publication_material
;
 'WinGX publication routines, Farrugia, 
 L. J., J. Appl. Crystallogr., 1999, 32, 837-838
;
_computing_structure_refinement
;
 SHELXL-2014/7 (Sheldrick, 2014)
 Sheldrick GM (2008) Acta Crystallogr A64:112--122 and 
 C. B. H\"ubschle, G. M. Sheldrick and B. Dittrich
 ShelXle: a Qt graphical user interface for SHELXL
 J. Appl. Cryst., 44, (2011) 1281-1284.
;
_computing_structure_solution
; 
 SIR97- Altomare A., Burla M.C., Camalli M., Cascarano G.L., Giacovazzo C. , 
 Guagliardi A., Moliterni A.G.G., Polidori G.,Spagna R. 
 (1999) J. Appl. Cryst. 32, 115-119
;
_diffrn_ambient_temperature 298(2)
_diffrn_detector_area_resol_mean 15.9853
_diffrn_measured_fraction_theta_full 0.998
_diffrn_measured_fraction_theta_max 0.884
_diffrn_measurement_device_type 'Xcalibur, Sapphire3'
_diffrn_radiation_type MoK\a
_diffrn_radiation_wavelength 0.71073
_diffrn_reflns_av_R_equivalents 0.1071
_diffrn_reflns_av_unetI/netI 0.0819
_diffrn_reflns_Laue_measured_fraction_full 0.998
_diffrn_reflns_Laue_measured_fraction_max 0.884
_diffrn_reflns_limit_h_max 12
_diffrn_reflns_limit_h_min -11
_diffrn_reflns_limit_k_max 19
_diffrn_reflns_limit_k_min -18
_diffrn_reflns_limit_l_max 16
_diffrn_reflns_limit_l_min -16
_diffrn_reflns_number 17476
_diffrn_reflns_point_group_measured_fraction_full 0.998
_diffrn_reflns_point_group_measured_fraction_max 0.884
_diffrn_reflns_theta_full 25.242
_diffrn_reflns_theta_max 29.497
_diffrn_reflns_theta_min 3.326
_diffrn_source 'Enhance (Mo) X-ray Source'
_exptl_absorpt_coefficient_mu 2.597
_exptl_absorpt_correction_T_max 1.00000
_exptl_absorpt_correction_T_min 0.42917
_exptl_absorpt_correction_type multi-scan
_exptl_absorpt_process_details
;
CrysAlisPro, Agilent Technologies,
Version 1.171.34.49 (release 20-01-2011 CrysAlis171 .NET)
(compiled Jan 20 2011,15:58:25)
Empirical absorption correction using spherical harmonics,
 implemented in SCALE3 ABSPACK scaling algorithm.
;
_exptl_crystal_colour yellow
_exptl_crystal_density_diffrn 1.435
_exptl_crystal_description needle
_exptl_crystal_F_000 696
_exptl_crystal_size_max 0.020
_exptl_crystal_size_mid 0.020
_exptl_crystal_size_min 0.010
_refine_diff_density_max 0.458
_refine_diff_density_min -0.674
_refine_diff_density_rms 0.086
_refine_ls_extinction_method none
_refine_ls_goodness_of_fit_ref 1.032
_refine_ls_hydrogen_treatment constr
_refine_ls_matrix_type full
_refine_ls_number_parameters 190
_refine_ls_number_reflns 3887
_refine_ls_number_restraints 0
_refine_ls_restrained_S_all 1.032
_refine_ls_R_factor_all 0.1354
_refine_ls_R_factor_gt 0.0650
_refine_ls_shift/su_max 0.001
_refine_ls_shift/su_mean 0.000
_refine_ls_structure_factor_coef Fsqd
_refine_ls_weighting_details 'w=1/[\s^2^(Fo^2^)+(0.0844P)^2^] where P=(Fo^2^+2Fc^2^)/3'
_refine_ls_weighting_scheme calc
_refine_ls_wR_factor_gt 0.1571
_refine_ls_wR_factor_ref 0.1983
_reflns_Friedel_coverage 0.000
_reflns_number_gt 2064
_reflns_number_total 3887
_reflns_threshold_expression 'I > 2\s(I)'
_cod_data_source_file c8ob01270a2.cif
_cod_data_source_block shelx
_cod_depositor_comments 'Adding full bibliography for 7156309.cif.'
_cod_original_sg_symbol_H-M 'P 21/n'
_cod_database_code 7156309
_shelx_shelxl_version_number 2014/7
_shelx_space_group_comment
;
The symmetry employed for this shelxl refinement is uniquely defined
by the following loop, which should always be used as a source of
symmetry information in preference to the above space-group names.
They are only intended as comments.
;
_shelx_estimated_absorpt_t_min 0.950
_shelx_estimated_absorpt_t_max 0.974

loop_
_space_group_symop_operation_xyz
'x, y, z'
'-x+1/2, y+1/2, -z+1/2'
'-x, -y, -z'
'x-1/2, -y-1/2, z-1/2'

loop_
_atom_site_label
_atom_site_type_symbol
_atom_site_fract_x
_atom_site_fract_y
_atom_site_fract_z
_atom_site_U_iso_or_equiv
_atom_site_adp_type
_atom_site_occupancy
_atom_site_site_symmetry_order
_atom_site_calc_flag
_atom_site_refinement_flags_posn
_atom_site_refinement_flags_adp
Br1 Br 0.92523(6) 0.19722(4) 1.08607(4) 0.0768(3) Uani 1 1 d . .
N2 N 0.5795(4) 0.0647(2) 0.3062(3) 0.0464(8) Uani 1 1 d . .
N1 N 0.6647(5) -0.1565(3) 0.2063(4) 0.0772(12) Uani 1 1 d . .
C11 C 0.6790(4) 0.0231(3) 0.4053(3) 0.0438(9) Uani 1 1 d . .
C4 C 0.8374(5) 0.0577(3) 0.7275(4) 0.0469(10) Uani 1 1 d . .
C10 C 0.7473(5) -0.0630(3) 0.3963(4) 0.0506(10) Uani 1 1 d . .
C12 C 0.7104(5) 0.0586(3) 0.5149(3) 0.0476(10) Uani 1 1 d . .
H12 H 0.6624 0.1134 0.5239 0.057 Uiso 1 1 calc R U
C5 C 0.7215(5) 0.0961(3) 0.7567(4) 0.0529(10) Uani 1 1 d . .
H5 H 0.6247 0.0942 0.7032 0.063 Uiso 1 1 calc R U
C18 C 0.4817(5) 0.1382(3) 0.3233(4) 0.0567(11) Uani 1 1 d . .
H18A H 0.5401 0.1943 0.3535 0.068 Uiso 1 1 calc R U
H18B H 0.4382 0.1171 0.3788 0.068 Uiso 1 1 calc R U
C8 C 0.8828(5) -0.0654(3) 0.6007(4) 0.0568(11) Uani 1 1 d . .
H8 H 0.9527 -0.0936 0.6647 0.068 Uiso 1 1 calc R U
C1 C 0.8881(5) 0.1385(3) 0.9417(3) 0.0519(10) Uani 1 1 d . .
C9 C 0.8504(5) -0.1046(3) 0.4930(4) 0.0576(11) Uani 1 1 d . .
H9 H 0.8983 -0.1597 0.4850 0.069 Uiso 1 1 calc R U
C6 C 0.7449(5) 0.1367(3) 0.8617(4) 0.0548(11) Uani 1 1 d . .
H6 H 0.6655 0.1625 0.8786 0.066 Uiso 1 1 calc R U
C2 C 1.0062(5) 0.0996(3) 0.9178(4) 0.0571(11) Uani 1 1 d . .
H2 H 1.1021 0.1001 0.9726 0.068 Uiso 1 1 calc R U
C7 C 0.8107(4) 0.0157(3) 0.6126(3) 0.0465(10) Uani 1 1 d . .
C3 C 0.9799(5) 0.0596(3) 0.8110(4) 0.0556(11) Uani 1 1 d . .
H3 H 1.0594 0.0334 0.7946 0.067 Uiso 1 1 calc R U
C13 C 0.7030(5) -0.1138(3) 0.2894(4) 0.0577(11) Uani 1 1 d . .
C15 C 0.5242(6) 0.1160(4) 0.1061(4) 0.0720(14) Uani 1 1 d . .
H15A H 0.4680 0.0593 0.0754 0.086 Uiso 1 1 calc R U
H15B H 0.5703 0.1374 0.0522 0.086 Uiso 1 1 calc R U
C14 C 0.6441(5) 0.0947(3) 0.2201(4) 0.0606(12) Uani 1 1 d . .
H14A H 0.7085 0.0453 0.2101 0.073 Uiso 1 1 calc R U
H14B H 0.7050 0.1503 0.2477 0.073 Uiso 1 1 calc R U
C16 C 0.4190(6) 0.1913(3) 0.1201(5) 0.0677(14) Uani 1 1 d . .
H16A H 0.4724 0.2503 0.1421 0.081 Uiso 1 1 calc R U
H16B H 0.3375 0.2008 0.0477 0.081 Uiso 1 1 calc R U
C17 C 0.3577(5) 0.1613(3) 0.2105(4) 0.0610(12) Uani 1 1 d . .
H17A H 0.2948 0.1064 0.1838 0.073 Uiso 1 1 calc R U
H17B H 0.2960 0.2114 0.2230 0.073 Uiso 1 1 calc R U

loop_
_atom_site_aniso_label
_atom_site_aniso_U_11
_atom_site_aniso_U_22
_atom_site_aniso_U_33
_atom_site_aniso_U_23
_atom_site_aniso_U_13
_atom_site_aniso_U_12
Br1 0.0902(5) 0.0824(5) 0.0480(4) -0.0067(2) 0.0120(3) 0.0098(3)
N2 0.052(2) 0.0467(19) 0.0403(18) 0.0040(15) 0.0158(16) 0.0055(15)
N1 0.096(3) 0.075(3) 0.060(3) -0.013(2) 0.027(2) 0.009(3)
C11 0.048(2) 0.043(2) 0.046(2) 0.0024(17) 0.0224(19) -0.0006(18)
C4 0.050(2) 0.042(2) 0.047(2) 0.0031(18) 0.016(2) -0.0035(18)
C10 0.055(3) 0.048(2) 0.052(3) 0.002(2) 0.024(2) 0.003(2)
C12 0.051(2) 0.043(2) 0.050(2) 0.0009(18) 0.020(2) 0.0016(18)
C5 0.049(2) 0.056(3) 0.047(2) 0.004(2) 0.008(2) -0.002(2)
C18 0.060(3) 0.057(3) 0.052(3) 0.000(2) 0.018(2) 0.011(2)
C8 0.053(3) 0.059(3) 0.053(3) 0.005(2) 0.013(2) 0.009(2)
C1 0.061(3) 0.051(2) 0.039(2) 0.0075(19) 0.012(2) 0.004(2)
C9 0.059(3) 0.050(3) 0.063(3) -0.002(2) 0.021(2) 0.014(2)
C6 0.056(3) 0.055(3) 0.055(3) 0.001(2) 0.022(2) 0.001(2)
C2 0.055(3) 0.060(3) 0.043(2) 0.005(2) 0.001(2) -0.001(2)
C7 0.046(2) 0.047(2) 0.047(2) 0.0027(19) 0.0163(19) -0.0009(19)
C3 0.049(3) 0.065(3) 0.050(3) 0.002(2) 0.015(2) 0.006(2)
C13 0.064(3) 0.050(3) 0.058(3) 0.005(2) 0.021(2) 0.009(2)
C15 0.095(4) 0.076(3) 0.052(3) 0.008(2) 0.034(3) 0.010(3)
C14 0.071(3) 0.061(3) 0.060(3) 0.012(2) 0.035(3) 0.006(2)
C16 0.084(4) 0.052(3) 0.056(3) 0.013(2) 0.010(3) 0.006(2)
C17 0.068(3) 0.049(2) 0.059(3) 0.008(2) 0.014(2) 0.013(2)

loop_
_atom_type_symbol
_atom_type_description
_atom_type_scat_dispersion_real
_atom_type_scat_dispersion_imag
_atom_type_scat_source
C C 0.0033 0.0016 'International Tables Vol C Tables 4.2.6.8 and 6.1.1.4'
H H 0.0000 0.0000 'International Tables Vol C Tables 4.2.6.8 and 6.1.1.4'
N N 0.0061 0.0033 'International Tables Vol C Tables 4.2.6.8 and 6.1.1.4'
Br Br -0.2901 2.4595 'International Tables Vol C Tables 4.2.6.8 and 6.1.1.4'

loop_
_geom_angle_atom_site_label_1
_geom_angle_atom_site_label_2
_geom_angle_atom_site_label_3
_geom_angle
C11 N2 C18 116.4(3)
C11 N2 C14 115.8(3)
C18 N2 C14 110.5(3)
C12 C11 N2 124.0(4)
C12 C11 C10 116.6(4)
N2 C11 C10 119.2(3)
C5 C4 C3 117.2(4)
C5 C4 C7 121.7(4)
C3 C4 C7 121.2(4)
C9 C10 C11 120.5(4)
C9 C10 C13 118.4(4)
C11 C10 C13 121.0(4)
C11 C12 C7 122.9(4)
C11 C12 H12 118.5
C7 C12 H12 118.5
C6 C5 C4 122.3(4)
C6 C5 H5 118.8
C4 C5 H5 118.8
N2 C18 C17 110.4(3)
N2 C18 H18A 109.6
C17 C18 H18A 109.6
N2 C18 H18B 109.6
C17 C18 H18B 109.6
H18A C18 H18B 108.1
C7 C8 C9 119.4(4)
C7 C8 H8 120.3
C9 C8 H8 120.3
C2 C1 C6 121.0(4)
C2 C1 Br1 119.0(3)
C6 C1 Br1 119.9(3)
C8 C9 C10 121.1(4)
C8 C9 H9 119.4
C10 C9 H9 119.4
C5 C6 C1 118.9(4)
C5 C6 H6 120.6
C1 C6 H6 120.6
C1 C2 C3 119.0(4)
C1 C2 H2 120.5
C3 C2 H2 120.5
C8 C7 C12 119.2(4)
C8 C7 C4 121.1(4)
C12 C7 C4 119.7(4)
C2 C3 C4 121.6(4)
C2 C3 H3 119.2
C4 C3 H3 119.2
N1 C13 C10 177.3(5)
C14 C15 C16 110.4(4)
C14 C15 H15A 109.6
C16 C15 H15A 109.6
C14 C15 H15B 109.6
C16 C15 H15B 109.6
H15A C15 H15B 108.1
N2 C14 C15 111.6(4)
N2 C14 H14A 109.3
C15 C14 H14A 109.3
N2 C14 H14B 109.3
C15 C14 H14B 109.3
H14A C14 H14B 108.0
C17 C16 C15 109.4(4)
C17 C16 H16A 109.8
C15 C16 H16A 109.8
C17 C16 H16B 109.8
C15 C16 H16B 109.8
H16A C16 H16B 108.2
C16 C17 C18 111.8(4)
C16 C17 H17A 109.3
C18 C17 H17A 109.3
C16 C17 H17B 109.3
C18 C17 H17B 109.3
H17A C17 H17B 107.9

loop_
_geom_bond_atom_site_label_1
_geom_bond_atom_site_label_2
_geom_bond_distance
Br1 C1 1.897(4)
N2 C11 1.396(5)
N2 C18 1.465(5)
N2 C14 1.472(5)
N1 C13 1.143(6)
C11 C12 1.384(5)
C11 C10 1.410(5)
C4 C5 1.391(6)
C4 C3 1.391(6)
C4 C7 1.485(6)
C10 C9 1.390(6)
C10 C13 1.439(6)
C12 C7 1.395(6)
C12 H12 0.9300
C5 C6 1.372(6)
C5 H5 0.9300
C18 C17 1.520(6)
C18 H18A 0.9700
C18 H18B 0.9700
C8 C7 1.378(6)
C8 C9 1.382(6)
C8 H8 0.9300
C1 C2 1.378(6)
C1 C6 1.380(6)
C9 H9 0.9300
C6 H6 0.9300
C2 C3 1.384(6)
C2 H2 0.9300
C3 H3 0.9300
C15 C14 1.507(6)
C15 C16 1.519(7)
C15 H15A 0.9700
C15 H15B 0.9700
C14 H14A 0.9700
C14 H14B 0.9700
C16 C17 1.499(7)
C16 H16A 0.9700
C16 H16B 0.9700
C17 H17A 0.9700
C17 H17B 0.9700

loop_
_geom_torsion_atom_site_label_1
_geom_torsion_atom_site_label_2
_geom_torsion_atom_site_label_3
_geom_torsion_atom_site_label_4
_geom_torsion
C18 N2 C11 C12 -12.9(6)
C14 N2 C11 C12 119.4(4)
C18 N2 C11 C10 163.5(4)
C14 N2 C11 C10 -64.2(5)
C12 C11 C10 C9 -5.3(6)
N2 C11 C10 C9 178.0(4)
C12 C11 C10 C13 169.3(4)
N2 C11 C10 C13 -7.3(6)
N2 C11 C12 C7 -179.8(4)
C10 C11 C12 C7 3.7(6)
C3 C4 C5 C6 1.7(6)
C7 C4 C5 C6 -178.7(4)
C11 N2 C18 C17 -167.4(4)
C14 N2 C18 C17 57.9(5)
C7 C8 C9 C10 0.6(7)
C11 C10 C9 C8 3.3(7)
C13 C10 C9 C8 -171.5(4)
C4 C5 C6 C1 -0.8(6)
C2 C1 C6 C5 -0.7(6)
Br1 C1 C6 C5 178.2(3)
C6 C1 C2 C3 1.1(7)
Br1 C1 C2 C3 -177.8(3)
C9 C8 C7 C12 -2.3(6)
C9 C8 C7 C4 177.2(4)
C11 C12 C7 C8 0.1(6)
C11 C12 C7 C4 -179.5(4)
C5 C4 C7 C8 -140.0(4)
C3 C4 C7 C8 39.5(6)
C5 C4 C7 C12 39.6(6)
C3 C4 C7 C12 -140.9(4)
C1 C2 C3 C4 -0.1(6)
C5 C4 C3 C2 -1.2(6)
C7 C4 C3 C2 179.2(4)
C11 N2 C14 C15 165.9(4)
C18 N2 C14 C15 -59.1(5)
C16 C15 C14 N2 57.4(5)
C14 C15 C16 C17 -54.6(6)
C15 C16 C17 C18 55.0(5)
N2 C18 C17 C16 -57.2(5)
